data_4002054
loop_
_publ_author_name
'Islam, Saiful M.'
'Subrahmanyam, Kota S.'
'Malliakas, Christos D.'
'Kanatzidis, Mercouri G.'

_publ_section_title
;
 One-Dimensional Molybdenum Thiochlorides and Their Use in High Surface
 Area MoSxChalcogels
;
_journal_issue 17
_journal_name_full 'Chemistry of Materials'
_journal_page_first 5151
_journal_paper_doi 10.1021/cm5024579
_journal_volume 26
_journal_year 2014
_chemical_compound_source 'synthesis as described'
_chemical_formula_moiety 'Cl6 Mo2 S2'
_chemical_formula_sum 'Cl6 Mo2 S2'
_chemical_formula_weight 468.7
_chemical_name_systematic
;
 Molybdenum thiochloride
;
_space_group_IT_number 15
_symmetry_cell_setting monoclinic
_symmetry_Int_Tables_number 15
_symmetry_space_group_name_Hall '-C 2yc'
_symmetry_space_group_name_H-M 'C 1 2/c 1'
_atom_sites_solution_primary direct
_atom_sites_solution_secondary difmap
_audit_conform_dict_location ftp://ftp.iucr.org/pub/cif_core.dic
_audit_conform_dict_name cif_core.dic
_audit_conform_dict_version 2.4
_audit_creation_date 2013-04-05T11:30:59-00:00
_audit_creation_method 'WinGX routine CIF_UPDATE'
_cell_angle_alpha 90
_cell_angle_beta 131.10(3)
_cell_angle_gamma 90
_cell_formula_units_Z 4
_cell_length_a 16.235(3)
_cell_length_b 6.3520(13)
_cell_length_c 12.077(2)
_cell_measurement_reflns_used 0
_cell_measurement_temperature 293(2)
_cell_measurement_theta_max 0
_cell_measurement_theta_min 0
_cell_measurement_wavelength 0.71073
_cell_volume 938.5(5)
_computing_molecular_graphics 'Ortep-3 for Windows (Farrugia, 1997)'
_computing_publication_material 'WinGX publication routines (Farrugia, 1999)'
_computing_structure_refinement 'SHELXL-97 (Sheldrick, 2008)'
_computing_structure_solution 'SUPERFLIP (Palatinus & Chapuis, 2007)'
_diffrn_ambient_temperature 293(2)
_diffrn_measured_fraction_theta_full 0.997
_diffrn_measured_fraction_theta_max 0.997
_diffrn_measurement_device '2-circle goniometer'
_diffrn_measurement_device_type 'STOE IPDS 2'
_diffrn_measurement_method 'rotation method'
_diffrn_radiation_monochromator 'plane graphite'
_diffrn_radiation_probe x-ray
_diffrn_radiation_source 'sealed X-ray tube, 12 x 0.4 mm long-fine focus'
_diffrn_radiation_type MoK\a
_diffrn_radiation_wavelength 0.71073
_diffrn_reflns_av_R_equivalents 0.0802
_diffrn_reflns_av_unetI/netI 0.0593
_diffrn_reflns_limit_h_max 22
_diffrn_reflns_limit_h_min -22
_diffrn_reflns_limit_k_max 8
_diffrn_reflns_limit_k_min -8
_diffrn_reflns_limit_l_max 16
_diffrn_reflns_limit_l_min -16
_diffrn_reflns_number 4716
_diffrn_reflns_theta_full 29.99
_diffrn_reflns_theta_max 29.99
_diffrn_reflns_theta_min 4.48
_exptl_absorpt_coefficient_mu 4.744
_exptl_absorpt_correction_type none
_exptl_crystal_colour black
_exptl_crystal_density_diffrn 3.317
_exptl_crystal_density_method 'not measured'
_exptl_crystal_description needle
_exptl_crystal_F_000 872
_exptl_crystal_size_max 0.03
_exptl_crystal_size_mid 0.01
_exptl_crystal_size_min 0.007
_refine_diff_density_max 1.146
_refine_diff_density_min -1.281
_refine_diff_density_rms 0.259
_refine_ls_extinction_coef 0.0003(3)
_refine_ls_extinction_expression Fc^*^=kFc[1+0.001xFc^2^\l^3^/sin(2\q)]^-1/4^
_refine_ls_extinction_method SHELXL
_refine_ls_goodness_of_fit_ref 1.119
_refine_ls_hydrogen_treatment noref
_refine_ls_matrix_type full
_refine_ls_number_parameters 47
_refine_ls_number_reflns 1367
_refine_ls_number_restraints 0
_refine_ls_restrained_S_all 1.119
_refine_ls_R_factor_all 0.0606
_refine_ls_R_factor_gt 0.045
_refine_ls_shift/su_max 0
_refine_ls_shift/su_mean 0
_refine_ls_structure_factor_coef Fsqd
_refine_ls_weighting_details 'calc w=1/[\s^2^(Fo^2^)+(0.0381P)^2^+3.2939P] where P=(Fo^2^+2Fc^2^)/3'
_refine_ls_weighting_scheme calc
_refine_ls_wR_factor_gt 0.0875
_refine_ls_wR_factor_ref 0.0921
_reflns_number_gt 1126
_reflns_number_total 1367
_reflns_threshold_expression >2\s(I)
_cod_data_source_file cm5024579_si_002.cif
_cod_data_source_block sf2
_cod_depositor_comments 'Adding full bibliography for 4002054--4002056.cif.'
_cod_original_cell_volume 938.6(3)
_cod_original_sg_symbol_H-M 'C 2/c'
_cod_database_code 4002054

loop_
_symmetry_equiv_pos_as_xyz
'x, y, z'
'-x, y, -z+1/2'
'x+1/2, y+1/2, z'
'-x+1/2, y+1/2, -z+1/2'
'-x, -y, -z'
'x, -y, z-1/2'
'-x+1/2, -y+1/2, -z'
'x+1/2, -y+1/2, z-1/2'

loop_
_atom_site_label
_atom_site_type_symbol
_atom_site_fract_x
_atom_site_fract_y
_atom_site_fract_z
_atom_site_U_iso_or_equiv
_atom_site_adp_type
_atom_site_occupancy
_atom_site_symmetry_multiplicity
_atom_site_calc_flag
Mo1 Mo 0.03387(4) 0.39797(8) 0.38703(5) 0.00776(15) Uani 1 1 d
S1 S 0.07784(12) 0.1246(2) 0.29206(15) 0.0119(3) Uani 1 1 d
Cl1 Cl 0.12499(10) 0.5967(2) 0.32505(13) 0.0103(2) Uani 1 1 d
Cl2 Cl -0.06192(11) 0.2833(2) 0.47253(14) 0.0104(3) Uani 1 1 d
Cl3 Cl 0.19395(11) 0.2749(3) 0.61501(14) 0.0147(3) Uani 1 1 d

loop_
_atom_site_aniso_label
_atom_site_aniso_U_11
_atom_site_aniso_U_22
_atom_site_aniso_U_33
_atom_site_aniso_U_23
_atom_site_aniso_U_13
_atom_site_aniso_U_12
Mo1 0.0082(2) 0.0089(2) 0.0066(2) 0.00030(17) 0.00506(17) 0.00053(18)
S1 0.0148(6) 0.0117(6) 0.0112(6) 0.0016(5) 0.0094(5) 0.0032(5)
Cl1 0.0092(5) 0.0125(6) 0.0095(5) -0.0003(5) 0.0063(5) -0.0007(5)
Cl2 0.0137(6) 0.0099(5) 0.0101(5) -0.0021(4) 0.0089(5) -0.0027(5)
Cl3 0.0105(5) 0.0231(7) 0.0094(5) 0.0027(5) 0.0061(5) 0.0046(5)

loop_
_atom_type_symbol
_atom_type_description
_atom_type_scat_dispersion_real
_atom_type_scat_dispersion_imag
_atom_type_scat_source
Cl Cl 0.1484 0.1585 'International Tables Vol C Tables 4.2.6.8 and 6.1.1.4'
Mo Mo -1.6832 0.6857 'International Tables Vol C Tables 4.2.6.8 and 6.1.1.4'
S S 0.1246 0.1234 'International Tables Vol C Tables 4.2.6.8 and 6.1.1.4'

loop_
_geom_angle_atom_site_label_1
_geom_angle_atom_site_label_2
_geom_angle_atom_site_label_3
_geom_angle
_geom_angle_site_symmetry_1
_geom_angle_site_symmetry_3
Cl3 Mo1 Cl1 96.10(5) . .
Cl3 Mo1 S1 114.26(6) . 2
Cl1 Mo1 S1 110.60(5) . 2
Cl3 Mo1 S1 82.76(5) . .
Cl1 Mo1 S1 78.28(5) . .
S1 Mo1 S1 49.03(7) 2 .
Cl3 Mo1 Cl1 168.13(5) . 2
Cl1 Mo1 Cl1 81.15(6) . 2
S1 Mo1 Cl1 77.37(6) 2 2
S1 Mo1 Cl1 107.78(5) . 2
Cl3 Mo1 Cl2 85.85(5) . .
Cl1 Mo1 Cl2 165.20(5) . .
S1 Mo1 Cl2 81.61(5) 2 .
S1 Mo1 Cl2 116.51(5) . .
Cl1 Mo1 Cl2 93.94(5) 2 .
Cl3 Mo1 Cl2 84.60(5) . 5_566
Cl1 Mo1 Cl2 84.88(5) . 5_566
S1 Mo1 Cl2 152.99(5) 2 5_566
S1 Mo1 Cl2 157.69(5) . 5_566
Cl1 Mo1 Cl2 83.66(5) 2 5_566
Cl2 Mo1 Cl2 80.69(5) . 5_566
Cl3 Mo1 Mo1 132.60(5) . 2
Cl1 Mo1 Mo1 57.36(4) . 2
S1 Mo1 Mo1 56.24(4) 2 2
S1 Mo1 Mo1 55.58(4) . 2
Cl1 Mo1 Mo1 55.04(4) 2 2
Cl2 Mo1 Mo1 130.25(5) . 2
Cl2 Mo1 Mo1 125.30(3) 5_566 2
S1 S1 Mo1 65.97(6) 2 2
S1 S1 Mo1 64.99(5) 2 .
Mo1 S1 Mo1 68.19(5) 2 .
Mo1 Cl1 Mo1 67.60(4) . 2
Mo1 Cl2 Mo1 99.31(5) . 5_566

loop_
_geom_bond_atom_site_label_1
_geom_bond_atom_site_label_2
_geom_bond_distance
_geom_bond_site_symmetry_2
Mo1 Cl3 2.3534(19) .
Mo1 Cl1 2.4079(14) .
Mo1 S1 2.4137(16) 2
Mo1 S1 2.4325(15) .
Mo1 Cl1 2.4740(17) 2
Mo1 Cl2 2.4752(14) .
Mo1 Cl2 2.4834(15) 5_566
Mo1 Mo1 2.7165(12) 2
S1 S1 2.011(3) 2
S1 Mo1 2.4137(16) 2
Cl1 Mo1 2.4740(17) 2
Cl2 Mo1 2.4834(14) 5_566
